data_4301382
loop_
_publ_author_name
'Susan E. Latturner'
'Daniel Bilc'
'S. D. Mahanti'
'Mercouri G. Kanatzidis'

_publ_section_title
;
R3Au6+xAl26T (R = Ca, Sr, Eu, Yb; T = Early Transition Metal): a Large
Family of Compounds with a Stuffed BaHg11 Structure Type Grown from Aluminum
Flux
;
_journal_name_full 'Inorganic Chemistry'
_journal_page_first 1346
_journal_page_last 1355
_journal_paper_doi 10.1021/ic801095v
_journal_volume 48
_journal_year 2009
_chemical_formula_sum 'Al25.7 Au7.2 Eu3 Mn'
_chemical_formula_weight 2622.36
_chemical_name_systematic
; 
 ? 
;
_space_group_IT_number 221
_symmetry_cell_setting cubic
_symmetry_space_group_name_Hall '-P 4 2 3'
_symmetry_space_group_name_H-M 'P m -3 m'
_atom_sites_solution_primary direct
_atom_sites_solution_secondary difmap
_audit_creation_method SHELXL-97
_cell_angle_alpha 90.00
_cell_angle_beta 90.00
_cell_angle_gamma 90.00
_cell_formula_units_Z 1
_cell_length_a 8.6623(6)
_cell_length_b 8.6623(6)
_cell_length_c 8.6623(6)
_cell_measurement_reflns_used 3839
_cell_measurement_temperature 293(2)
_cell_measurement_theta_max 28.00
_cell_measurement_theta_min 2.35
_cell_volume 649.98(8)
_computing_cell_refinement 'Bruker SAINT software (Bruker, 1999)'
_computing_data_collection 'Bruker SMART software (Bruker, 1997)'
_computing_data_reduction 'Bruker SAINT software (Bruker, 1999)'
_computing_structure_refinement 'SHELXL-97 (Sheldrick, 1997)'
_computing_structure_solution 'SHELXS-97 (Sheldrick, 1990)'
_diffrn_ambient_temperature 293(2)
_diffrn_measured_fraction_theta_full 0.961
_diffrn_measured_fraction_theta_max 0.961
_diffrn_measurement_device_type 'CCD area detector (Bruker AXS)'
_diffrn_measurement_method 'phi and omega scans'
_diffrn_radiation_monochromator graphite
_diffrn_radiation_source 'fine-focus sealed tube'
_diffrn_radiation_type MoK\a
_diffrn_radiation_wavelength 0.71073
_diffrn_reflns_av_R_equivalents 0.0760
_diffrn_reflns_av_sigmaI/netI 0.0324
_diffrn_reflns_limit_h_max 10
_diffrn_reflns_limit_h_min -11
_diffrn_reflns_limit_k_max 8
_diffrn_reflns_limit_k_min -11
_diffrn_reflns_limit_l_max 10
_diffrn_reflns_limit_l_min -11
_diffrn_reflns_number 3839
_diffrn_reflns_theta_full 28.00
_diffrn_reflns_theta_max 28.00
_diffrn_reflns_theta_min 2.35
_exptl_absorpt_coefficient_mu 48.910
_exptl_absorpt_correction_type multi-scan
_exptl_absorpt_process_details SADABS
_exptl_crystal_colour silver
_exptl_crystal_density_diffrn 6.700
_exptl_crystal_density_method 'not measured'
_exptl_crystal_description spheroid
_exptl_crystal_F_000 1117
_exptl_crystal_size_max 0.05
_exptl_crystal_size_mid 0.04
_exptl_crystal_size_min 0.04
_refine_diff_density_max 1.683
_refine_diff_density_min -1.929
_refine_diff_density_rms 0.347
_refine_ls_extinction_coef 0.0020(2)
_refine_ls_extinction_expression Fc^*^=kFc[1+0.001xFc^2^\l^3^/sin(2\q)]^-1/4^
_refine_ls_extinction_method SHELXL
_refine_ls_goodness_of_fit_ref 1.110
_refine_ls_matrix_type full
_refine_ls_number_parameters 23
_refine_ls_number_reflns 195
_refine_ls_number_restraints 0
_refine_ls_restrained_S_all 1.110
_refine_ls_R_factor_all 0.0346
_refine_ls_R_factor_gt 0.0221
_refine_ls_shift/su_max 0.474
_refine_ls_shift/su_mean 0.021
_refine_ls_structure_factor_coef Fsqd
_refine_ls_weighting_details 'calc w=1/[\s^2^(Fo^2^)+(0.0207P)^2^+0.3190P] where P=(Fo^2^+2Fc^2^)/3'
_refine_ls_weighting_scheme calc
_refine_ls_wR_factor_gt 0.0418
_refine_ls_wR_factor_ref 0.0471
_reflns_number_gt 159
_reflns_number_total 195
_reflns_threshold_expression >2sigma(I)
_cod_data_source_file ic801095v_si_001_11.cif
_cod_data_source_block 4sl127a
_cod_original_formula_sum 'Al25.70 Au7.20 Eu3 Mn'
_cod_database_code 4301382

loop_
_symmetry_equiv_pos_as_xyz
'x, y, z'
'-x, -y, z'
'-x, y, -z'
'x, -y, -z'
'z, x, y'
'z, -x, -y'
'-z, -x, y'
'-z, x, -y'
'y, z, x'
'-y, z, -x'
'y, -z, -x'
'-y, -z, x'
'y, x, -z'
'-y, -x, -z'
'y, -x, z'
'-y, x, z'
'x, z, -y'
'-x, z, y'
'-x, -z, -y'
'x, -z, y'
'z, y, -x'
'z, -y, x'
'-z, y, x'
'-z, -y, -x'
'-x, -y, -z'
'x, y, -z'
'x, -y, z'
'-x, y, z'
'-z, -x, -y'
'-z, x, y'
'z, x, -y'
'z, -x, y'
'-y, -z, -x'
'y, -z, x'
'-y, z, x'
'y, z, -x'
'-y, -x, z'
'y, x, z'
'-y, x, -z'
'y, -x, -z'
'-x, -z, y'
'x, -z, -y'
'x, z, y'
'-x, z, -y'
'-z, -y, x'
'-z, y, -x'
'z, -y, -x'
'z, y, x'

loop_
_atom_site_label
_atom_site_type_symbol
_atom_site_fract_x
_atom_site_fract_y
_atom_site_fract_z
_atom_site_U_iso_or_equiv
_atom_site_adp_type
_atom_site_occupancy
_atom_site_symmetry_multiplicity
_atom_site_calc_flag
_atom_site_refinement_flags
_atom_site_disorder_assembly
_atom_site_disorder_group
Au1 Au 0.0000 0.0000 0.0000 0.0206(7) Uani 0.916(8) 48 d SP . .
Au2 Au 0.0000 0.3380(3) 0.3380(3) 0.0095(6) Uani 0.521(4) 4 d SP . .
Al2 Al 0.0000 0.3657(18) 0.3657(18) 0.002(5) Uani 0.479(4) 4 d SP . .
Eu1 Eu 0.5000 0.0000 0.0000 0.0113(4) Uani 1 16 d S . .
Al1 Al 0.1738(3) 0.1738(3) 0.1738(3) 0.0118(10) Uani 1 6 d S . .
Al3 Al 0.5000 0.2724(2) 0.2724(2) 0.0122(8) Uani 1 4 d S . .
Mn1 Mn 0.5000 0.5000 0.5000 0.0102(12) Uani 1 48 d S . .

loop_
_atom_site_aniso_label
_atom_site_aniso_U_11
_atom_site_aniso_U_22
_atom_site_aniso_U_33
_atom_site_aniso_U_23
_atom_site_aniso_U_13
_atom_site_aniso_U_12
Au1 0.0206(7) 0.0206(7) 0.0206(7) 0.000 0.000 0.000
Au2 0.0091(8) 0.0104(7) 0.0091(8) 0.000 -0.0024(9) 0.000
Al2 0.000(6) 0.005(5) 0.000(6) 0.000 -0.008(6) 0.000
Eu1 0.0084(4) 0.0084(4) 0.0171(7) 0.000 0.000 0.000
Al1 0.0118(10) 0.0118(10) 0.0118(10) 0.0023(9) 0.0023(9) 0.0023(9)
Al3 0.0165(19) 0.0100(12) 0.0100(12) 0.0001(13) 0.000 0.000
Mn1 0.0102(12) 0.0102(12) 0.0102(12) 0.000 0.000 0.000

loop_
_atom_type_symbol
_atom_type_description
_atom_type_scat_dispersion_real
_atom_type_scat_dispersion_imag
_atom_type_scat_source
Al Al 0.0645 0.0514 'International Tables Vol C Tables 4.2.6.8 and 6.1.1.4'
Mn Mn 0.3368 0.7283 'International Tables Vol C Tables 4.2.6.8 and 6.1.1.4'
Eu Eu -0.1578 3.6682 'International Tables Vol C Tables 4.2.6.8 and 6.1.1.4'
Au Au -2.0133 8.8022 'International Tables Vol C Tables 4.2.6.8 and 6.1.1.4'

loop_
_geom_angle_atom_site_label_1
_geom_angle_atom_site_label_2
_geom_angle_atom_site_label_3
_geom_angle
_geom_angle_site_symmetry_1
_geom_angle_site_symmetry_3
_geom_angle_publ_flag
Al1 Au1 Al1 180.00(16) . 25 ?
Al1 Au1 Al1 70.5 . 28 ?
Al1 Au1 Al1 109.5 25 28 ?
Al1 Au1 Al1 109.5 . 2 ?
Al1 Au1 Al1 70.5 25 2 ?
Al1 Au1 Al1 70.5 28 2 ?
Al1 Au1 Al1 70.5 . 26 ?
Al1 Au1 Al1 109.5 25 26 ?
Al1 Au1 Al1 109.5 28 26 ?
Al1 Au1 Al1 180.00(16) 2 26 ?
Al1 Au1 Al1 109.5 . 3 ?
Al1 Au1 Al1 70.5 25 3 ?
Al1 Au1 Al1 70.5 28 3 ?
Al1 Au1 Al1 109.5 2 3 ?
Al1 Au1 Al1 70.5 26 3 ?
Al1 Au1 Al1 70.5 . 27 ?
Al1 Au1 Al1 109.5 25 27 ?
Al1 Au1 Al1 109.5 28 27 ?
Al1 Au1 Al1 70.5 2 27 ?
Al1 Au1 Al1 109.5 26 27 ?
Al1 Au1 Al1 180.0(2) 3 27 ?
Al1 Au1 Al1 109.5 . 4 ?
Al1 Au1 Al1 70.5 25 4 ?
Al1 Au1 Al1 180.00(16) 28 4 ?
Al1 Au1 Al1 109.5 2 4 ?
Al1 Au1 Al1 70.5 26 4 ?
Al1 Au1 Al1 109.5 3 4 ?
Al1 Au1 Al1 70.5 27 4 ?
Al1 Au2 Al1 73.60(19) 27 . ?
Al1 Au2 Al2 128.1(3) 27 26_556 ?
Al1 Au2 Al2 128.1(3) . 26_556 ?
Al1 Au2 Al2 128.1(3) 27 2_655 ?
Al1 Au2 Al2 128.1(3) . 2_655 ?
Al2 Au2 Al2 79.3(8) 26_556 2_655 ?
Al1 Au2 Al3 132.29(12) 27 . ?
Al1 Au2 Al3 70.40(8) . . ?
Al2 Au2 Al3 98.9(3) 26_556 . ?
Al2 Au2 Al3 61.35(8) 2_655 . ?
Al1 Au2 Al3 132.29(12) 27 9 ?
Al1 Au2 Al3 70.40(8) . 9 ?
Al2 Au2 Al3 61.35(8) 26_556 9 ?
Al2 Au2 Al3 98.9(3) 2_655 9 ?
Al3 Au2 Al3 59.62(11) . 9 ?
Al1 Au2 Al3 70.40(8) 27 34 ?
Al1 Au2 Al3 132.29(12) . 34 ?
Al2 Au2 Al3 61.35(8) 26_556 34 ?
Al2 Au2 Al3 98.9(3) 2_655 34 ?
Al3 Au2 Al3 155.68(14) . 34 ?
Al3 Au2 Al3 114.64(9) 9 34 ?
Al1 Au2 Al3 70.40(8) 27 2_655 ?
Al1 Au2 Al3 132.29(12) . 2_655 ?
Al2 Au2 Al3 98.9(3) 26_556 2_655 ?
Al2 Au2 Al3 61.35(8) 2_655 2_655 ?
Al3 Au2 Al3 114.64(9) . 2_655 ?
Al3 Au2 Al3 155.68(14) 9 2_655 ?
Al3 Au2 Al3 59.62(10) 34 2_655 ?
Al1 Au2 Au2 124.49(5) 27 26_556 ?
Al1 Au2 Au2 124.49(5) . 26_556 ?
Al2 Au2 Au2 5.3(4) 26_556 26_556 ?
Al2 Au2 Au2 84.7(4) 2_655 26_556 ?
Al3 Au2 Au2 101.69(7) . 26_556 ?
Al3 Au2 Au2 59.97(5) 9 26_556 ?
Al3 Au2 Au2 59.97(5) 34 26_556 ?
Al3 Au2 Au2 101.69(7) 2_655 26_556 ?
Al1 Au2 Au2 124.49(5) 27 2_655 ?
Al1 Au2 Au2 124.49(5) . 2_655 ?
Al2 Au2 Au2 84.7(4) 26_556 2_655 ?
Al2 Au2 Au2 5.3(4) 2_655 2_655 ?
Al3 Au2 Au2 59.97(5) . 2_655 ?
Al3 Au2 Au2 101.69(7) 9 2_655 ?
Al3 Au2 Au2 101.69(7) 34 2_655 ?
Al3 Au2 Au2 59.97(5) 2_655 2_655 ?
Au2 Au2 Au2 90.0 26_556 2_655 ?
Al1 Au2 Eu1 74.58(6) 27 . ?
Al1 Au2 Eu1 74.58(6) . . ?
Al2 Au2 Eu1 69.7(4) 26_556 . ?
Al2 Au2 Eu1 149.0(5) 2_655 . ?
Al3 Au2 Eu1 122.61(4) . . ?
Al3 Au2 Eu1 66.48(6) 9 . ?
Al3 Au2 Eu1 66.48(6) 34 . ?
Al3 Au2 Eu1 122.61(4) 2_655 . ?
Au2 Au2 Eu1 64.39(6) 26_556 . ?
Au2 Au2 Eu1 154.39(6) 2_655 . ?
Al1 Au2 Eu1 74.58(6) 27 5 ?
Al1 Au2 Eu1 74.58(6) . 5 ?
Al2 Au2 Eu1 149.0(5) 26_556 5 ?
Al2 Au2 Eu1 69.7(4) 2_655 5 ?
Al3 Au2 Eu1 66.48(6) . 5 ?
Al3 Au2 Eu1 122.61(4) 9 5 ?
Al3 Au2 Eu1 122.61(4) 34 5 ?
Al3 Au2 Eu1 66.48(6) 2_655 5 ?
Au2 Au2 Eu1 154.39(6) 26_556 5 ?
Au2 Au2 Eu1 64.39(6) 2_655 5 ?
Eu1 Au2 Eu1 141.21(11) . 5 ?
Al2 Al2 Al2 90.0 26_556 2_655 ?
Al2 Al2 Au2 5.3(4) 26_556 26_556 ?
Al2 Al2 Au2 95.3(4) 2_655 26_556 ?
Al2 Al2 Au2 95.3(4) 26_556 2_655 ?
Al2 Al2 Au2 5.3(4) 2_655 2_655 ?
Au2 Al2 Au2 100.7(8) 26_556 2_655 ?
Al2 Al2 Al3 107.1(4) 26_556 . ?
Al2 Al2 Al3 65.0(3) 2_655 . ?
Au2 Al2 Al3 109.4(5) 26_556 . ?
Au2 Al2 Al3 63.38(19) 2_655 . ?
Al2 Al2 Al3 65.0(3) 26_556 9 ?
Al2 Al2 Al3 107.1(4) 2_655 9 ?
Au2 Al2 Al3 63.38(19) 26_556 9 ?
Au2 Al2 Al3 109.4(5) 2_655 9 ?
Al3 Al2 Al3 60.86(11) . 9 ?
Al2 Al2 Al3 65.0(3) 26_556 34 ?
Al2 Al2 Al3 107.1(4) 2_655 34 ?
Au2 Al2 Al3 63.38(19) 26_556 34 ?
Au2 Al2 Al3 109.4(5) 2_655 34 ?
Al3 Al2 Al3 169.5(9) . 34 ?
Al3 Al2 Al3 118.06(16) 9 34 ?
Al2 Al2 Al3 107.1(4) 26_556 2_655 ?
Al2 Al2 Al3 65.0(3) 2_655 2_655 ?
Au2 Al2 Al3 109.4(5) 26_556 2_655 ?
Au2 Al2 Al3 63.38(19) 2_655 2_655 ?
Al3 Al2 Al3 118.06(16) . 2_655 ?
Al3 Al2 Al3 169.5(9) 9 2_655 ?
Al3 Al2 Al3 60.86(11) 34 2_655 ?
Al2 Al2 Al1 126.55(12) 26_556 27 ?
Al2 Al2 Al1 126.55(12) 2_655 27 ?
Au2 Al2 Al1 122.5(2) 26_556 27 ?
Au2 Al2 Al1 122.5(2) 2_655 27 ?
Al3 Al2 Al1 122.6(6) . 27 ?
Al3 Al2 Al1 122.6(6) 9 27 ?
Al3 Al2 Al1 67.3(2) 34 27 ?
Al3 Al2 Al1 67.3(2) 2_655 27 ?
Al2 Al2 Al1 126.55(12) 26_556 . ?
Al2 Al2 Al1 126.55(12) 2_655 . ?
Au2 Al2 Al1 122.5(2) 26_556 . ?
Au2 Al2 Al1 122.5(2) 2_655 . ?
Al3 Al2 Al1 67.3(2) . . ?
Al3 Al2 Al1 67.3(2) 9 . ?
Al3 Al2 Al1 122.6(6) 34 . ?
Al3 Al2 Al1 122.6(6) 2_655 . ?
Al1 Al2 Al1 65.2(5) 27 . ?
Al2 Al2 Eu1 69.8(3) 26_556 . ?
Al2 Al2 Eu1 159.8(3) 2_655 . ?
Au2 Al2 Eu1 64.49(8) 26_556 . ?
Au2 Al2 Eu1 165.2(7) 2_655 . ?
Al3 Al2 Eu1 119.9(2) . . ?
Al3 Al2 Eu1 65.08(13) 9 . ?
Al3 Al2 Eu1 65.08(13) 34 . ?
Al3 Al2 Eu1 119.9(2) 2_655 . ?
Al1 Al2 Eu1 69.3(3) 27 . ?
Al1 Al2 Eu1 69.3(3) . . ?
Al2 Al2 Eu1 159.8(3) 26_556 5 ?
Al2 Al2 Eu1 69.8(3) 2_655 5 ?
Au2 Al2 Eu1 165.2(7) 26_556 5 ?
Au2 Al2 Eu1 64.49(8) 2_655 5 ?
Al3 Al2 Eu1 65.08(13) . 5 ?
Al3 Al2 Eu1 119.9(2) 9 5 ?
Al3 Al2 Eu1 119.9(2) 34 5 ?
Al3 Al2 Eu1 65.08(13) 2_655 5 ?
Al1 Al2 Eu1 69.3(3) 27 5 ?
Al1 Al2 Eu1 69.3(3) . 5 ?
Eu1 Al2 Eu1 130.3(7) . 5 ?
Au2 Eu1 Au2 180.0 34 10_556 ?
Au2 Eu1 Au2 100.77(5) 34 26_556 ?
Au2 Eu1 Au2 79.23(5) 10_556 26_556 ?
Au2 Eu1 Au2 79.23(5) 34 2 ?
Au2 Eu1 Au2 100.77(5) 10_556 2 ?
Au2 Eu1 Au2 180.0 26_556 2 ?
Au2 Eu1 Au2 51.21(11) 34 33_556 ?
Au2 Eu1 Au2 128.79(11) 10_556 33_556 ?
Au2 Eu1 Au2 79.23(5) 26_556 33_556 ?
Au2 Eu1 Au2 100.77(5) 2 33_556 ?
Au2 Eu1 Au2 100.77(5) 34 25_556 ?
Au2 Eu1 Au2 79.23(5) 10_556 25_556 ?
Au2 Eu1 Au2 128.79(11) 26_556 25_556 ?
Au2 Eu1 Au2 51.21(11) 2 25_556 ?
Au2 Eu1 Au2 79.23(5) 33_556 25_556 ?
Au2 Eu1 Au2 128.79(11) 34 9 ?
Au2 Eu1 Au2 51.21(11) 10_556 9 ?
Au2 Eu1 Au2 100.77(5) 26_556 9 ?
Au2 Eu1 Au2 79.23(5) 2 9 ?
Au2 Eu1 Au2 180.0 33_556 9 ?
Au2 Eu1 Au2 100.77(5) 25_556 9 ?
Au2 Eu1 Au2 79.23(5) 34 . ?
Au2 Eu1 Au2 100.77(5) 10_556 . ?
Au2 Eu1 Au2 51.21(11) 26_556 . ?
Au2 Eu1 Au2 128.79(11) 2 . ?
Au2 Eu1 Au2 100.77(5) 33_556 . ?
Au2 Eu1 Au2 180.0 25_556 . ?
Au2 Eu1 Au2 79.23(5) 9 . ?
Au2 Eu1 Al3 50.38(2) 34 33_556 ?
Au2 Eu1 Al3 129.62(2) 10_556 33_556 ?
Au2 Eu1 Al3 129.62(2) 26_556 33_556 ?
Au2 Eu1 Al3 50.38(2) 2 33_556 ?
Au2 Eu1 Al3 50.38(2) 33_556 33_556 ?
Au2 Eu1 Al3 50.38(2) 25_556 33_556 ?
Au2 Eu1 Al3 129.62(2) 9 33_556 ?
Au2 Eu1 Al3 129.62(2) . 33_556 ?
Au2 Eu1 Al3 129.62(2) 34 9 ?
Au2 Eu1 Al3 50.38(2) 10_556 9 ?
Au2 Eu1 Al3 50.38(2) 26_556 9 ?
Au2 Eu1 Al3 129.62(2) 2 9 ?
Au2 Eu1 Al3 129.62(2) 33_556 9 ?
Au2 Eu1 Al3 129.62(2) 25_556 9 ?
Au2 Eu1 Al3 50.38(2) 9 9 ?
Au2 Eu1 Al3 50.38(2) . 9 ?
Al3 Eu1 Al3 180.00(5) 33_556 9 ?
Au2 Eu1 Al3 50.38(2) 34 34 ?
Au2 Eu1 Al3 129.62(2) 10_556 34 ?
Au2 Eu1 Al3 50.38(2) 26_556 34 ?
Au2 Eu1 Al3 129.62(2) 2 34 ?
Au2 Eu1 Al3 50.38(2) 33_556 34 ?
Au2 Eu1 Al3 129.62(2) 25_556 34 ?
Au2 Eu1 Al3 129.62(2) 9 34 ?
Au2 Eu1 Al3 50.38(2) . 34 ?
Al3 Eu1 Al3 90.0 33_556 34 ?
Al3 Eu1 Al3 90.0 9 34 ?
Au2 Eu1 Al3 129.62(2) 34 10_556 ?
Au2 Eu1 Al3 50.38(2) 10_556 10_556 ?
Au2 Eu1 Al3 129.62(2) 26_556 10_556 ?
Au2 Eu1 Al3 50.38(2) 2 10_556 ?
Au2 Eu1 Al3 129.62(2) 33_556 10_556 ?
Au2 Eu1 Al3 50.38(2) 25_556 10_556 ?
Au2 Eu1 Al3 50.38(2) 9 10_556 ?
Au2 Eu1 Al3 129.62(2) . 10_556 ?
Al3 Eu1 Al3 90.0 33_556 10_556 ?
Al3 Eu1 Al3 90.0 9 10_556 ?
Al3 Eu1 Al3 180.0 34 10_556 ?
Au2 Al1 Au2 110.96(9) 9 5 ?
Au2 Al1 Au2 110.96(9) 9 . ?
Au2 Al1 Au2 110.96(9) 5 . ?
Au2 Al1 Au1 107.94(10) 9 . ?
Au2 Al1 Au1 107.94(10) 5 . ?
Au2 Al1 Au1 107.94(10) . . ?
Au2 Al1 Al2 4.2(3) 9 9 ?
Au2 Al1 Al2 108.95(13) 5 9 ?
Au2 Al1 Al2 108.95(13) . 9 ?
Au1 Al1 Al2 112.1(3) . 9 ?
Au2 Al1 Al2 108.95(13) 9 5 ?
Au2 Al1 Al2 4.2(3) 5 5 ?
Au2 Al1 Al2 108.95(13) . 5 ?
Au1 Al1 Al2 112.1(3) . 5 ?
Al2 Al1 Al2 106.7(3) 9 5 ?
Au2 Al1 Al2 108.95(13) 9 . ?
Au2 Al1 Al2 108.95(13) 5 . ?
Au2 Al1 Al2 4.2(3) . . ?
Au1 Al1 Al2 112.1(3) . . ?
Al2 Al1 Al2 106.7(3) 9 . ?
Al2 Al1 Al2 106.7(3) 5 . ?
Au2 Al1 Eu1 62.211(11) 9 9 ?
Au2 Al1 Eu1 62.211(11) 5 9 ?
Au2 Al1 Eu1 163.79(16) . 9 ?
Au1 Al1 Eu1 88.28(6) . 9 ?
Al2 Al1 Eu1 63.15(6) 9 9 ?
Al2 Al1 Eu1 63.15(6) 5 9 ?
Al2 Al1 Eu1 159.6(3) . 9 ?
Au2 Al1 Eu1 62.211(11) 9 . ?
Au2 Al1 Eu1 163.79(16) 5 . ?
Au2 Al1 Eu1 62.211(11) . . ?
Au1 Al1 Eu1 88.28(6) . . ?
Al2 Al1 Eu1 63.15(6) 9 . ?
Al2 Al1 Eu1 159.6(3) 5 . ?
Al2 Al1 Eu1 63.15(6) . . ?
Eu1 Al1 Eu1 119.910(7) 9 . ?
Au2 Al1 Eu1 163.79(16) 9 5 ?
Au2 Al1 Eu1 62.211(11) 5 5 ?
Au2 Al1 Eu1 62.211(11) . 5 ?
Au1 Al1 Eu1 88.28(6) . 5 ?
Al2 Al1 Eu1 159.6(3) 9 5 ?
Al2 Al1 Eu1 63.15(6) 5 5 ?
Al2 Al1 Eu1 63.15(6) . 5 ?
Eu1 Al1 Eu1 119.910(7) 9 5 ?
Eu1 Al1 Eu1 119.910(7) . 5 ?
Al2 Al3 Al2 109.0(9) . 5 ?
Al2 Al3 Al2 133.0(5) . 30_655 ?
Al2 Al3 Al2 50.0(7) 5 30_655 ?
Al2 Al3 Al2 50.0(7) . 2_655 ?
Al2 Al3 Al2 133.0(5) 5 2_655 ?
Al2 Al3 Al2 109.0(9) 30_655 2_655 ?
Al2 Al3 Al3 95.2(5) . 10_656 ?
Al2 Al3 Al3 154.8(4) 5 10_656 ?
Al2 Al3 Al3 107.9(3) 30_655 10_656 ?
Al2 Al3 Al3 59.57(6) 2_655 10_656 ?
Al2 Al3 Al3 154.8(4) . 30_655 ?
Al2 Al3 Al3 95.2(5) 5 30_655 ?
Al2 Al3 Al3 59.57(6) 30_655 30_655 ?
Al2 Al3 Al3 107.9(3) 2_655 30_655 ?
Al3 Al3 Al3 60.0 10_656 30_655 ?
Al2 Al3 Mn1 113.5(2) . . ?
Al2 Al3 Mn1 113.5(2) 5 . ?
Al2 Al3 Mn1 113.5(2) 30_655 . ?
Al2 Al3 Mn1 113.5(2) 2_655 . ?
Al3 Al3 Mn1 60.0 10_656 . ?
Al3 Al3 Mn1 60.0 30_655 . ?
Al2 Al3 Al3 59.57(6) . 9 ?
Al2 Al3 Al3 107.9(3) 5 9 ?
Al2 Al3 Al3 154.8(4) 30_655 9 ?
Al2 Al3 Al3 95.2(5) 2_655 9 ?
Al3 Al3 Al3 90.0 10_656 9 ?
Al3 Al3 Al3 120.0 30_655 9 ?
Mn1 Al3 Al3 60.0 . 9 ?
Al2 Al3 Al3 107.9(3) . 5 ?
Al2 Al3 Al3 59.57(6) 5 5 ?
Al2 Al3 Al3 95.2(5) 30_655 5 ?
Al2 Al3 Al3 154.8(4) 2_655 5 ?
Al3 Al3 Al3 120.0 10_656 5 ?
Al3 Al3 Al3 90.0 30_655 5 ?
Mn1 Al3 Al3 60.0 . 5 ?
Al3 Al3 Al3 60.0 9 5 ?
Al2 Al3 Au2 6.9(5) . . ?
Al2 Al3 Au2 102.1(4) 5 . ?
Al2 Al3 Au2 129.22(18) 30_655 . ?
Al2 Al3 Au2 55.3(3) 2_655 . ?
Al3 Al3 Au2 102.16(7) 10_656 . ?
Al3 Al3 Au2 161.64(7) 30_655 . ?
Mn1 Al3 Au2 116.87(6) . . ?
Al3 Al3 Au2 60.19(5) 9 . ?
Al3 Al3 Au2 103.96(5) 5 . ?
Al2 Al3 Au2 102.1(4) . 5 ?
Al2 Al3 Au2 6.9(5) 5 5 ?
Al2 Al3 Au2 55.3(3) 30_655 5 ?
Al2 Al3 Au2 129.22(18) 2_655 5 ?
Al3 Al3 Au2 161.64(7) 10_656 5 ?
Al3 Al3 Au2 102.16(7) 30_655 5 ?
Mn1 Al3 Au2 116.87(6) . 5 ?
Al3 Al3 Au2 103.96(5) 9 5 ?
Al3 Al3 Au2 60.19(5) 5 5 ?
Au2 Al3 Au2 95.20(15) . 5 ?
Al2 Al3 Au2 55.3(3) . 2_655 ?
Al2 Al3 Au2 129.22(18) 5 2_655 ?
Al2 Al3 Au2 102.1(4) 30_655 2_655 ?
Al2 Al3 Au2 6.9(5) 2_655 2_655 ?
Al3 Al3 Au2 60.19(5) 10_656 2_655 ?
Al3 Al3 Au2 103.96(5) 30_655 2_655 ?
Mn1 Al3 Au2 116.87(6) . 2_655 ?
Al3 Al3 Au2 102.16(7) 9 2_655 ?
Al3 Al3 Au2 161.64(7) 5 2_655 ?
Au2 Al3 Au2 60.06(10) . 2_655 ?
Au2 Al3 Au2 126.27(13) 5 2_655 ?
Al3 Mn1 Al3 180.0 33_666 9 ?
Al3 Mn1 Al3 60.0 33_666 25_666 ?
Al3 Mn1 Al3 120.0 9 25_666 ?
Al3 Mn1 Al3 60.0 33_666 29_666 ?
Al3 Mn1 Al3 120.0 9 29_666 ?
Al3 Mn1 Al3 60.0 25_666 29_666 ?
Al3 Mn1 Al3 120.0 33_666 5 ?
Al3 Mn1 Al3 60.0 9 5 ?
Al3 Mn1 Al3 120.0 25_666 5 ?
Al3 Mn1 Al3 180.0 29_666 5 ?
Al3 Mn1 Al3 120.0 33_666 . ?
Al3 Mn1 Al3 60.0 9 . ?
Al3 Mn1 Al3 180.0 25_666 . ?
Al3 Mn1 Al3 120.0 29_666 . ?
Al3 Mn1 Al3 60.0 5 . ?
Al3 Mn1 Al3 90.0 33_666 34_565 ?
Al3 Mn1 Al3 90.0 9 34_565 ?
Al3 Mn1 Al3 60.0 25_666 34_565 ?
Al3 Mn1 Al3 120.0 29_666 34_565 ?
Al3 Mn1 Al3 60.0 5 34_565 ?
Al3 Mn1 Al3 120.0 . 34_565 ?
Al3 Mn1 Al3 120.0 33_666 6_566 ?
Al3 Mn1 Al3 60.0 9 6_566 ?
Al3 Mn1 Al3 60.0 25_666 6_566 ?
Al3 Mn1 Al3 90.0 29_666 6_566 ?
Al3 Mn1 Al3 90.0 5 6_566 ?
Al3 Mn1 Al3 120.0 . 6_566 ?
Al3 Mn1 Al3 60.0 34_565 6_566 ?
Al3 Mn1 Al3 60.0 33_666 30_655 ?
Al3 Mn1 Al3 120.0 9 30_655 ?
Al3 Mn1 Al3 120.0 25_666 30_655 ?
Al3 Mn1 Al3 90.0 29_666 30_655 ?
Al3 Mn1 Al3 90.0 5 30_655 ?
Al3 Mn1 Al3 60.0 . 30_655 ?
Al3 Mn1 Al3 120.0 34_565 30_655 ?
Al3 Mn1 Al3 180.0 6_566 30_655 ?
Al3 Mn1 Al3 60.0 33_666 2_665 ?
Al3 Mn1 Al3 120.0 9 2_665 ?
Al3 Mn1 Al3 90.0 25_666 2_665 ?
Al3 Mn1 Al3 120.0 29_666 2_665 ?
Al3 Mn1 Al3 60.0 5 2_665 ?
Al3 Mn1 Al3 90.0 . 2_665 ?
Al3 Mn1 Al3 60.0 34_565 2_665 ?
Al3 Mn1 Al3 120.0 6_566 2_665 ?
Al3 Mn1 Al3 60.0 30_655 2_665 ?
Al3 Mn1 Al3 120.0 33_666 26_556 ?
Al3 Mn1 Al3 60.0 9 26_556 ?
Al3 Mn1 Al3 90.0 25_666 26_556 ?
Al3 Mn1 Al3 60.0 29_666 26_556 ?
Al3 Mn1 Al3 120.0 5 26_556 ?
Al3 Mn1 Al3 90.0 . 26_556 ?
Al3 Mn1 Al3 120.0 34_565 26_556 ?
Al3 Mn1 Al3 60.0 6_566 26_556 ?
Al3 Mn1 Al3 120.0 30_655 26_556 ?
Al3 Mn1 Al3 180.0 2_665 26_556 ?
Al3 Mn1 Al3 90.0 33_666 10_656 ?
Al3 Mn1 Al3 90.0 9 10_656 ?
Al3 Mn1 Al3 120.0 25_666 10_656 ?
Al3 Mn1 Al3 60.0 29_666 10_656 ?
Al3 Mn1 Al3 120.0 5 10_656 ?
Al3 Mn1 Al3 60.0 . 10_656 ?
Al3 Mn1 Al3 180.0 34_565 10_656 ?
Al3 Mn1 Al3 120.0 6_566 10_656 ?
Al3 Mn1 Al3 60.0 30_655 10_656 ?
Al3 Mn1 Al3 120.0 2_665 10_656 ?
Al3 Mn1 Al3 60.0 26_556 10_656 ?

loop_
_geom_bond_atom_site_label_1
_geom_bond_atom_site_label_2
_geom_bond_distance
_geom_bond_site_symmetry_2
_geom_bond_publ_flag
Au1 Al1 2.607(4) . ?
Au1 Al1 2.607(4) 25 ?
Au1 Al1 2.607(4) 28 ?
Au1 Al1 2.607(4) 2 ?
Au1 Al1 2.607(4) 26 ?
Au1 Al1 2.607(4) 3 ?
Au1 Al1 2.607(4) 27 ?
Au1 Al1 2.607(4) 4 ?
Au2 Al1 2.513(3) 27 ?
Au2 Al1 2.513(3) . ?
Au2 Al2 2.578(12) 26_556 ?
Au2 Al2 2.578(12) 2_655 ?
Au2 Al3 2.8037(15) . ?
Au2 Al3 2.8037(15) 9 ?
Au2 Al3 2.8037(15) 34 ?
Au2 Al3 2.8037(15) 2_655 ?
Au2 Au2 2.806(5) 26_556 ?
Au2 Au2 2.806(5) 2_655 ?
Au2 Eu1 3.2468(12) . ?
Au2 Eu1 3.2468(12) 5 ?
Al2 Al2 2.33(3) 26_556 ?
Al2 Al2 2.33(3) 2_655 ?
Al2 Au2 2.578(12) 26_556 ?
Al2 Au2 2.578(12) 2_655 ?
Al2 Al3 2.752(2) . ?
Al2 Al3 2.752(2) 9 ?
Al2 Al3 2.752(2) 34 ?
Al2 Al3 2.752(2) 2_655 ?
Al2 Al1 2.792(18) 27 ?
Al2 Al1 2.792(18) . ?
Al2 Eu1 3.375(9) . ?
Al2 Eu1 3.375(9) 5 ?
Eu1 Au2 3.2468(12) 34 ?
Eu1 Au2 3.2468(12) 10_556 ?
Eu1 Au2 3.2468(12) 26_556 ?
Eu1 Au2 3.2468(12) 2 ?
Eu1 Au2 3.2468(12) 33_556 ?
Eu1 Au2 3.2468(12) 25_556 ?
Eu1 Au2 3.2468(12) 9 ?
Eu1 Al3 3.337(3) 33_556 ?
Eu1 Al3 3.337(3) 9 ?
Eu1 Al3 3.337(3) 34 ?
Eu1 Al3 3.337(3) 10_556 ?
Al1 Au2 2.513(3) 9 ?
Al1 Au2 2.513(3) 5 ?
Al1 Al2 2.792(18) 9 ?
Al1 Al2 2.792(19) 5 ?
Al1 Eu1 3.5380(3) 9 ?
Al1 Eu1 3.5380(3) 5 ?
Al3 Al2 2.752(2) 5 ?
Al3 Al2 2.752(2) 30_655 ?
Al3 Al2 2.752(2) 2_655 ?
Al3 Al3 2.788(3) 10_656 ?
Al3 Al3 2.788(3) 30_655 ?
Al3 Mn1 2.788(3) . ?
Al3 Al3 2.788(3) 9 ?
Al3 Al3 2.788(3) 5 ?
Al3 Au2 2.8037(15) 5 ?
Al3 Au2 2.8037(15) 2_655 ?
Mn1 Al3 2.788(3) 33_666 ?
Mn1 Al3 2.788(3) 9 ?
Mn1 Al3 2.788(3) 25_666 ?
Mn1 Al3 2.788(3) 29_666 ?
Mn1 Al3 2.788(3) 5 ?
Mn1 Al3 2.788(3) 34_565 ?
Mn1 Al3 2.788(3) 6_566 ?
Mn1 Al3 2.788(3) 30_655 ?
Mn1 Al3 2.788(3) 2_665 ?
Mn1 Al3 2.788(3) 26_556 ?
Mn1 Al3 2.788(3) 10_656 ?
